data_1535670
loop_
_publ_author_name
'Huebner, N.'
'Gruehn, R.'

_publ_section_title
;
 Sm Ti O3 Cl: Praeparation und Struktur - das erste Oxochlorotitanat der
 "mittleren" Seltenen Erden
;
_journal_name_full 'Zeitschrift fuer Anorganische und Allgemeine Chemie'
_journal_page_first 119
_journal_page_last 128
_journal_volume 602
_journal_year 1991
_chemical_formula_sum 'Cl O3 Sm Ti'
_chemical_name_systematic 'Sm (Ti O3 Cl)'
_space_group_IT_number 12
_symmetry_space_group_name_Hall '-C 2y'
_symmetry_space_group_name_H-M 'C 1 2/m 1'
_cell_angle_alpha 90
_cell_angle_beta 106.63
_cell_angle_gamma 90
_cell_formula_units_Z 4
_cell_length_a 9.716
_cell_length_b 3.942
_cell_length_c 10.1
_cell_volume 370.655
_citation_journal_id_ASTM ZAACAB
_cod_data_source_file Huebner_ZAACAB_1991_77.cif
_cod_data_source_block Cl1O3Sm1Ti1
_cod_original_cell_volume 370.6546
_cod_original_formula_sum 'Cl1 O3 Sm1 Ti1'
_cod_database_code 1535670

loop_
_symmetry_equiv_pos_as_xyz
x,y,z
-x,y,-z
-x,-y,-z
x,-y,z
x+1/2,y+1/2,z
-x+1/2,y+1/2,-z
-x+1/2,-y+1/2,-z
x+1/2,-y+1/2,z

loop_
_atom_site_label
_atom_site_type_symbol
_atom_site_fract_x
_atom_site_fract_y
_atom_site_fract_z
_atom_site_occupancy
_atom_site_U_iso_or_equiv
O2 O-2 0.1492 0.5 0.2591 1 0.0
Ti1 Ti+4 0.1205 0.5 0.4345 1 0.0
O3 O-2 0.9244 0.5 0.3796 1 0.0
Cl1 Cl-1 0.6123 0.5 0.9035 1 0.0
Sm1 Sm+3 0.7187 0.5 0.2043 1 0.0
O1 O-2 0.3328 0.5 0.5596 1 0.0
